data_4067021
loop_
_publ_author_name
'Schnurr, Anna'
'Vitze, Hannes'
'Bolte, Michael'
'Lerner, Hans-Wolfram'
'Wagner, Matthias'

_publ_section_title
;
 Rigid, Fluoroarene-Containing Phosphonium Borates and Boranes: Syntheses
 and Reactivity Studies
;
_journal_issue 22
_journal_name_full Organometallics
_journal_page_first 6012
_journal_paper_doi 10.1021/om100776k
_journal_volume 29
_journal_year 2010
_chemical_formula_moiety 'C23 H23 B F9 O2 P'
_chemical_formula_sum 'C23 H23 B F9 O2 P'
_chemical_formula_weight 544.19
_chemical_name_systematic ?
_space_group_IT_number 2
_symmetry_cell_setting triclinic
_symmetry_space_group_name_Hall '-P 1'
_symmetry_space_group_name_H-M 'P -1'
_atom_sites_solution_hydrogens geom
_atom_sites_solution_primary direct
_atom_sites_solution_secondary difmap
_audit_creation_method SHELXL-97
_cell_angle_alpha 81.432(9)
_cell_angle_beta 80.647(8)
_cell_angle_gamma 79.211(8)
_cell_formula_units_Z 2
_cell_length_a 9.8007(10)
_cell_length_b 10.1025(11)
_cell_length_c 12.4051(14)
_cell_measurement_reflns_used 6505
_cell_measurement_temperature 173(2)
_cell_measurement_theta_max 26.1
_cell_measurement_theta_min 3.4
_cell_volume 1181.6(2)
_computing_cell_refinement 'X-Area (Stoe & Cie, 2001)'
_computing_data_collection 'X-Area (Stoe & Cie, 2001)'
_computing_data_reduction 'X-Area (Stoe & Cie, 2001)'
_computing_molecular_graphics 'XP (Sheldrick, 2008)'
_computing_publication_material SHELXL97
_computing_structure_refinement 'SHELXL97 (Sheldrick, 2008) '
_computing_structure_solution 'SHELXS97 (Sheldrick, 2008) '
_diffrn_ambient_temperature 173(2)
_diffrn_measured_fraction_theta_full 0.997
_diffrn_measured_fraction_theta_max 0.997
_diffrn_measurement_device_type 'STOE IPDS II two-circle-diffractometer'
_diffrn_measurement_method \w
_diffrn_radiation_monochromator graphite
_diffrn_radiation_source 'fine-focus sealed tube'
_diffrn_radiation_type MoK\a
_diffrn_radiation_wavelength 0.71073
_diffrn_reflns_av_R_equivalents 0.1043
_diffrn_reflns_av_sigmaI/netI 0.1098
_diffrn_reflns_limit_h_max 11
_diffrn_reflns_limit_h_min -11
_diffrn_reflns_limit_k_max 12
_diffrn_reflns_limit_k_min -11
_diffrn_reflns_limit_l_max 14
_diffrn_reflns_limit_l_min -14
_diffrn_reflns_number 14485
_diffrn_reflns_theta_full 25.00
_diffrn_reflns_theta_max 25.03
_diffrn_reflns_theta_min 3.35
_diffrn_standards_number 0
_exptl_absorpt_coefficient_mu 0.207
_exptl_absorpt_correction_T_max 0.9716
_exptl_absorpt_correction_T_min 0.9539
_exptl_absorpt_correction_type multi-scan
_exptl_absorpt_process_details 'MULABS (Spek, 2003; Blessing, 1995)'
_exptl_crystal_colour colourless
_exptl_crystal_density_diffrn 1.530
_exptl_crystal_density_method 'not measured'
_exptl_crystal_description block
_exptl_crystal_F_000 556
_exptl_crystal_size_max 0.23
_exptl_crystal_size_mid 0.21
_exptl_crystal_size_min 0.14
_refine_diff_density_max 0.248
_refine_diff_density_min -0.275
_refine_diff_density_rms 0.051
_refine_ls_extinction_coef 0.0113(10)
_refine_ls_extinction_expression Fc^*^=kFc[1+0.001xFc^2^\l^3^/sin(2\q)]^-1/4^
_refine_ls_extinction_method SHELXL
_refine_ls_goodness_of_fit_ref 0.819
_refine_ls_hydrogen_treatment constr
_refine_ls_matrix_type full
_refine_ls_number_parameters 327
_refine_ls_number_reflns 4152
_refine_ls_number_restraints 0
_refine_ls_restrained_S_all 0.819
_refine_ls_R_factor_all 0.0843
_refine_ls_R_factor_gt 0.0405
_refine_ls_shift/su_max 0.000
_refine_ls_shift/su_mean 0.000
_refine_ls_structure_factor_coef Fsqd
_refine_ls_weighting_details 'calc w=1/[\s^2^(Fo^2^)+(0.0161P)^2^] where P=(Fo^2^+2Fc^2^)/3'
_refine_ls_weighting_scheme calc
_refine_ls_wR_factor_gt 0.0717
_refine_ls_wR_factor_ref 0.0805
_reflns_number_gt 2524
_reflns_number_total 4152
_reflns_threshold_expression I>2\s(I)
_cod_data_source_file om100776k_si_001.cif
_cod_data_source_block wa1019_CCDC_787436
_cod_depositor_comments
;
The following automatic conversions were performed:

'_symmetry_cell_setting' value 'Triclinic' changed to 'triclinic'
according to /home/saulius/struct/CIF-dictionaries/cif_core.dic
dictionary named 'cif_core.dic' version 2.4.1 from 2010-06-29.

Automatic conversion script
Id: cif_fix_values 1715 2011-07-08 13:25:40Z adriana 
;
_cod_original_sg_symbol_H-M P-1
_cod_database_code 4067021

loop_
_symmetry_equiv_pos_as_xyz
'x, y, z'
'-x, -y, -z'

loop_
_atom_site_label
_atom_site_type_symbol
_atom_site_fract_x
_atom_site_fract_y
_atom_site_fract_z
_atom_site_U_iso_or_equiv
_atom_site_adp_type
_atom_site_occupancy
_atom_site_symmetry_multiplicity
_atom_site_calc_flag
_atom_site_refinement_flags
P1 P 0.52865(7) 0.22631(7) 0.73610(6) 0.01961(18) Uani 1 1 d .
B1 B 0.2490(3) 0.2416(3) 0.7052(2) 0.0217(7) Uani 1 1 d .
O1 O 0.17021(19) 0.26864(18) 0.60664(15) 0.0257(4) Uani 1 1 d .
O2 O 0.3533(2) 0.2015(2) 0.48140(17) 0.0435(6) Uani 1 1 d .
C1 C 0.3764(3) 0.3331(3) 0.6887(2) 0.0234(6) Uani 1 1 d .
H1A H 0.3469 0.4114 0.7314 0.028 Uiso 1 1 calc R
H1B H 0.3982 0.3681 0.6101 0.028 Uiso 1 1 calc R
C2 C 0.2291(3) 0.2445(3) 0.5070(2) 0.0306(7) Uani 1 1 d .
C3 C 0.1258(3) 0.2742(4) 0.4259(3) 0.0495(10) Uani 1 1 d .
H3A H 0.1752 0.2926 0.3514 0.074 Uiso 1 1 calc R
H3B H 0.0558 0.3538 0.4435 0.074 Uiso 1 1 calc R
H3C H 0.0788 0.1958 0.4299 0.074 Uiso 1 1 calc R
C5 C 0.6891(3) 0.2409(3) 0.6339(2) 0.0305(7) Uani 1 1 d .
C51 C 0.6820(3) 0.1610(3) 0.5397(2) 0.0401(8) Uani 1 1 d .
H51A H 0.5945 0.1958 0.5087 0.060 Uiso 1 1 calc R
H51B H 0.6850 0.0647 0.5678 0.060 Uiso 1 1 calc R
H51C H 0.7620 0.1713 0.4822 0.060 Uiso 1 1 calc R
C52 C 0.8267(3) 0.1865(3) 0.6815(3) 0.0387(8) Uani 1 1 d .
H52A H 0.8318 0.2377 0.7416 0.058 Uiso 1 1 calc R
H52B H 0.9063 0.1969 0.6237 0.058 Uiso 1 1 calc R
H52C H 0.8300 0.0902 0.7098 0.058 Uiso 1 1 calc R
C53 C 0.6874(4) 0.3922(3) 0.5882(3) 0.0453(9) Uani 1 1 d .
H53A H 0.6920 0.4438 0.6481 0.068 Uiso 1 1 calc R
H53B H 0.6007 0.4279 0.5563 0.068 Uiso 1 1 calc R
H53C H 0.7683 0.4007 0.5313 0.068 Uiso 1 1 calc R
C6 C 0.5438(3) 0.2549(2) 0.8779(2) 0.0242(6) Uani 1 1 d .
C61 C 0.6471(3) 0.1424(3) 0.9335(2) 0.0311(7) Uani 1 1 d .
H61A H 0.7408 0.1395 0.8909 0.047 Uiso 1 1 calc R
H61B H 0.6165 0.0548 0.9367 0.047 Uiso 1 1 calc R
H61C H 0.6499 0.1612 1.0083 0.047 Uiso 1 1 calc R
C62 C 0.5870(3) 0.3947(3) 0.8732(3) 0.0342(7) Uani 1 1 d .
H62A H 0.5191 0.4648 0.8381 0.051 Uiso 1 1 calc R
H62B H 0.6803 0.3946 0.8303 0.051 Uiso 1 1 calc R
H62C H 0.5893 0.4136 0.9480 0.051 Uiso 1 1 calc R
C63 C 0.3981(3) 0.2569(3) 0.9458(2) 0.0302(7) Uani 1 1 d .
H63A H 0.3307 0.3285 0.9116 0.045 Uiso 1 1 calc R
H63B H 0.4019 0.2746 1.0208 0.045 Uiso 1 1 calc R
H63C H 0.3685 0.1689 0.9486 0.045 Uiso 1 1 calc R
C11 C 0.3299(3) 0.0840(3) 0.7226(2) 0.0215(6) Uani 1 1 d .
C12 C 0.4709(3) 0.0663(2) 0.7405(2) 0.0198(6) Uani 1 1 d .
C13 C 0.5482(3) -0.0635(3) 0.7558(2) 0.0240(6) Uani 1 1 d .
C14 C 0.4905(3) -0.1747(2) 0.7531(2) 0.0254(7) Uani 1 1 d .
C15 C 0.3532(3) -0.1600(3) 0.7344(2) 0.0291(7) Uani 1 1 d .
C16 C 0.2754(3) -0.0310(3) 0.7193(2) 0.0243(6) Uani 1 1 d .
F13 F 0.68436(16) -0.08243(15) 0.77259(14) 0.0340(4) Uani 1 1 d .
F14 F 0.56541(19) -0.30101(14) 0.76745(14) 0.0391(5) Uani 1 1 d .
F15 F 0.29681(19) -0.27015(15) 0.73124(14) 0.0400(5) Uani 1 1 d .
F16 F 0.14107(17) -0.02066(16) 0.70202(14) 0.0369(4) Uani 1 1 d .
C21 C 0.1247(3) 0.2859(3) 0.8054(2) 0.0224(6) Uani 1 1 d .
C22 C 0.0830(3) 0.2074(3) 0.9025(2) 0.0251(6) Uani 1 1 d .
C23 C -0.0222(3) 0.2514(3) 0.9837(2) 0.0291(7) Uani 1 1 d .
C24 C -0.0927(3) 0.3822(3) 0.9689(2) 0.0310(7) Uani 1 1 d .
C25 C -0.0575(3) 0.4656(3) 0.8748(2) 0.0298(7) Uani 1 1 d .
C26 C 0.0496(3) 0.4180(3) 0.7975(2) 0.0244(6) Uani 1 1 d .
F22 F 0.14915(18) 0.07705(14) 0.92375(13) 0.0353(4) Uani 1 1 d .
F23 F -0.0544(2) 0.17089(17) 1.07701(14) 0.0446(5) Uani 1 1 d .
F24 F -0.19674(18) 0.42770(18) 1.04763(14) 0.0439(5) Uani 1 1 d .
F25 F -0.12609(19) 0.59487(17) 0.86114(15) 0.0443(5) Uani 1 1 d .
F26 F 0.08402(18) 0.50650(16) 0.70805(13) 0.0369(4) Uani 1 1 d .

loop_
_atom_site_aniso_label
_atom_site_aniso_U_11
_atom_site_aniso_U_22
_atom_site_aniso_U_33
_atom_site_aniso_U_23
_atom_site_aniso_U_13
_atom_site_aniso_U_12
P1 0.0182(4) 0.0200(3) 0.0200(4) 0.0014(3) -0.0040(3) -0.0032(3)
B1 0.0193(17) 0.0272(16) 0.0182(16) -0.0014(12) -0.0053(13) -0.0015(13)
O1 0.0207(11) 0.0364(10) 0.0189(10) -0.0030(8) -0.0063(8) 0.0009(8)
O2 0.0259(13) 0.0715(15) 0.0272(12) -0.0074(11) -0.0023(10) 0.0068(11)
C1 0.0198(15) 0.0234(13) 0.0247(15) 0.0020(11) -0.0051(12) -0.0004(11)
C2 0.0269(18) 0.0372(16) 0.0253(16) 0.0004(13) -0.0054(13) -0.0010(13)
C3 0.035(2) 0.087(3) 0.0241(17) -0.0092(17) -0.0103(15) 0.0047(18)
C5 0.0189(15) 0.0408(16) 0.0294(17) 0.0050(13) -0.0017(12) -0.0073(13)
C51 0.0278(18) 0.062(2) 0.0276(17) -0.0048(15) 0.0035(14) -0.0080(15)
C52 0.0211(16) 0.056(2) 0.0364(18) 0.0011(15) -0.0005(13) -0.0073(14)
C53 0.037(2) 0.0461(18) 0.046(2) 0.0160(15) 0.0036(15) -0.0144(15)
C6 0.0266(16) 0.0216(13) 0.0247(15) -0.0021(11) -0.0083(12) -0.0013(11)
C61 0.0301(17) 0.0380(16) 0.0247(15) -0.0010(12) -0.0109(13) -0.0004(13)
C62 0.0380(19) 0.0322(16) 0.0382(18) -0.0083(13) -0.0129(15) -0.0106(13)
C63 0.0285(17) 0.0365(16) 0.0237(15) -0.0035(12) -0.0024(13) -0.0021(13)
C11 0.0226(15) 0.0256(14) 0.0166(14) -0.0040(10) 0.0017(11) -0.0073(11)
C12 0.0214(15) 0.0216(13) 0.0149(13) -0.0029(10) 0.0003(11) -0.0022(11)
C13 0.0240(16) 0.0270(15) 0.0197(14) -0.0010(11) -0.0044(12) -0.0010(12)
C14 0.0378(18) 0.0169(13) 0.0196(14) -0.0035(10) -0.0006(13) -0.0013(12)
C15 0.044(2) 0.0219(14) 0.0225(15) -0.0033(11) 0.0028(13) -0.0138(13)
C16 0.0242(16) 0.0321(15) 0.0180(14) -0.0037(11) -0.0002(12) -0.0104(12)
F13 0.0234(9) 0.0289(8) 0.0469(11) -0.0022(7) -0.0086(8) 0.0043(7)
F14 0.0525(12) 0.0198(8) 0.0406(11) -0.0017(7) -0.0046(9) 0.0023(8)
F15 0.0584(12) 0.0275(9) 0.0383(10) -0.0045(7) -0.0022(9) -0.0214(8)
F16 0.0291(10) 0.0434(9) 0.0434(11) -0.0057(8) -0.0080(8) -0.0166(8)
C21 0.0175(15) 0.0314(14) 0.0204(15) -0.0063(11) -0.0056(11) -0.0046(11)
C22 0.0244(16) 0.0244(14) 0.0277(16) -0.0045(12) -0.0032(12) -0.0065(12)
C23 0.0311(17) 0.0371(16) 0.0230(15) -0.0068(12) -0.0023(12) -0.0142(13)
C24 0.0176(15) 0.0438(17) 0.0328(17) -0.0177(14) 0.0022(13) -0.0026(13)
C25 0.0249(17) 0.0319(15) 0.0341(17) -0.0128(13) -0.0096(13) 0.0029(13)
C26 0.0230(15) 0.0290(14) 0.0220(15) -0.0019(12) -0.0086(12) -0.0029(12)
F22 0.0451(11) 0.0241(8) 0.0313(10) 0.0020(7) 0.0046(8) -0.0049(7)
F23 0.0546(13) 0.0458(10) 0.0307(10) -0.0031(8) 0.0134(9) -0.0197(9)
F24 0.0334(11) 0.0596(11) 0.0389(11) -0.0235(9) 0.0048(8) -0.0031(9)
F25 0.0403(11) 0.0413(10) 0.0453(11) -0.0130(8) -0.0088(9) 0.0170(8)
F26 0.0396(11) 0.0316(9) 0.0322(10) 0.0049(7) -0.0060(8) 0.0065(7)

loop_
_atom_type_symbol
_atom_type_description
_atom_type_scat_dispersion_real
_atom_type_scat_dispersion_imag
_atom_type_scat_source
C C 0.0033 0.0016 'International Tables Vol C Tables 4.2.6.8 and 6.1.1.4'
H H 0.0000 0.0000 'International Tables Vol C Tables 4.2.6.8 and 6.1.1.4'
B B 0.0013 0.0007 'International Tables Vol C Tables 4.2.6.8 and 6.1.1.4'
F F 0.0171 0.0103 'International Tables Vol C Tables 4.2.6.8 and 6.1.1.4'
O O 0.0106 0.0060 'International Tables Vol C Tables 4.2.6.8 and 6.1.1.4'
P P 0.1023 0.0942 'International Tables Vol C Tables 4.2.6.8 and 6.1.1.4'

loop_
_geom_angle_atom_site_label_1
_geom_angle_atom_site_label_2
_geom_angle_atom_site_label_3
_geom_angle
C1 P1 C12 97.18(12)
C1 P1 C6 110.66(12)
C12 P1 C6 109.39(12)
C1 P1 C5 111.42(12)
C12 P1 C5 111.87(13)
C6 P1 C5 114.94(13)
O1 B1 C11 111.9(2)
O1 B1 C21 102.3(2)
C11 B1 C21 115.1(2)
O1 B1 C1 111.8(2)
C11 B1 C1 104.2(2)
C21 B1 C1 111.9(2)
C2 O1 B1 123.5(2)
B1 C1 P1 108.29(17)
B1 C1 H1A 110.0
P1 C1 H1A 110.0
B1 C1 H1B 110.0
P1 C1 H1B 110.0
H1A C1 H1B 108.4
O2 C2 O1 124.9(3)
O2 C2 C3 122.7(3)
O1 C2 C3 112.5(2)
C2 C3 H3A 109.5
C2 C3 H3B 109.5
H3A C3 H3B 109.5
C2 C3 H3C 109.5
H3A C3 H3C 109.5
H3B C3 H3C 109.5
C51 C5 C52 109.3(2)
C51 C5 C53 109.1(2)
C52 C5 C53 108.5(3)
C51 C5 P1 107.4(2)
C52 C5 P1 113.8(2)
C53 C5 P1 108.6(2)
C5 C51 H51A 109.5
C5 C51 H51B 109.5
H51A C51 H51B 109.5
C5 C51 H51C 109.5
H51A C51 H51C 109.5
H51B C51 H51C 109.5
C5 C52 H52A 109.5
C5 C52 H52B 109.5
H52A C52 H52B 109.5
C5 C52 H52C 109.5
H52A C52 H52C 109.5
H52B C52 H52C 109.5
C5 C53 H53A 109.5
C5 C53 H53B 109.5
H53A C53 H53B 109.5
C5 C53 H53C 109.5
H53A C53 H53C 109.5
H53B C53 H53C 109.5
C63 C6 C61 108.4(2)
C63 C6 C62 108.6(2)
C61 C6 C62 111.0(2)
C63 C6 P1 107.44(19)
C61 C6 P1 112.61(19)
C62 C6 P1 108.69(19)
C6 C61 H61A 109.5
C6 C61 H61B 109.5
H61A C61 H61B 109.5
C6 C61 H61C 109.5
H61A C61 H61C 109.5
H61B C61 H61C 109.5
C6 C62 H62A 109.5
C6 C62 H62B 109.5
H62A C62 H62B 109.5
C6 C62 H62C 109.5
H62A C62 H62C 109.5
H62B C62 H62C 109.5
C6 C63 H63A 109.5
C6 C63 H63B 109.5
H63A C63 H63B 109.5
C6 C63 H63C 109.5
H63A C63 H63C 109.5
H63B C63 H63C 109.5
C16 C11 C12 117.3(2)
C16 C11 B1 126.9(2)
C12 C11 B1 115.8(2)
C13 C12 C11 120.0(3)
C13 C12 P1 128.2(2)
C11 C12 P1 111.82(17)
C14 C13 F13 118.1(2)
C14 C13 C12 121.1(3)
F13 C13 C12 120.8(3)
F14 C14 C13 121.2(3)
F14 C14 C15 118.8(3)
C13 C14 C15 120.0(2)
F15 C15 C14 119.8(2)
F15 C15 C16 120.9(3)
C14 C15 C16 119.3(3)
F16 C16 C11 120.1(2)
F16 C16 C15 117.6(2)
C11 C16 C15 122.3(3)
C22 C21 C26 112.9(2)
C22 C21 B1 127.9(2)
C26 C21 B1 119.2(2)
F22 C22 C23 115.1(2)
F22 C22 C21 119.9(2)
C23 C22 C21 124.9(2)
F23 C23 C24 119.7(3)
F23 C23 C22 121.7(2)
C24 C23 C22 118.6(3)
F24 C24 C23 119.7(3)
F24 C24 C25 120.5(2)
C23 C24 C25 119.8(3)
F25 C25 C26 121.0(3)
F25 C25 C24 119.6(3)
C26 C25 C24 119.4(2)
F26 C26 C25 117.0(2)
F26 C26 C21 118.7(2)
C25 C26 C21 124.3(3)

loop_
_geom_bond_atom_site_label_1
_geom_bond_atom_site_label_2
_geom_bond_distance
P1 C1 1.797(2)
P1 C12 1.800(3)
P1 C6 1.858(3)
P1 C5 1.867(3)
B1 O1 1.514(3)
B1 C11 1.640(4)
B1 C21 1.643(4)
B1 C1 1.658(4)
O1 C2 1.314(3)
O2 C2 1.220(3)
C1 H1A 0.9900
C1 H1B 0.9900
C2 C3 1.502(4)
C3 H3A 0.9800
C3 H3B 0.9800
C3 H3C 0.9800
C5 C51 1.533(4)
C5 C52 1.535(4)
C5 C53 1.547(4)
C51 H51A 0.9800
C51 H51B 0.9800
C51 H51C 0.9800
C52 H52A 0.9800
C52 H52B 0.9800
C52 H52C 0.9800
C53 H53A 0.9800
C53 H53B 0.9800
C53 H53C 0.9800
C6 C63 1.534(4)
C6 C61 1.534(3)
C6 C62 1.539(4)
C61 H61A 0.9800
C61 H61B 0.9800
C61 H61C 0.9800
C62 H62A 0.9800
C62 H62B 0.9800
C62 H62C 0.9800
C63 H63A 0.9800
C63 H63B 0.9800
C63 H63C 0.9800
C11 C16 1.374(4)
C11 C12 1.410(4)
C12 C13 1.389(3)
C13 C14 1.356(4)
C13 F13 1.358(3)
C14 F14 1.350(3)
C14 C15 1.379(4)
C15 F15 1.340(3)
C15 C16 1.385(4)
C16 F16 1.351(3)
C21 C22 1.387(4)
C21 C26 1.396(3)
C22 F22 1.363(3)
C22 C23 1.378(4)
C23 F23 1.341(3)
C23 C24 1.372(4)
C24 F24 1.356(3)
C24 C25 1.370(4)
C25 F25 1.352(3)
C25 C26 1.369(4)
C26 F26 1.357(3)

loop_
_geom_torsion_atom_site_label_1
_geom_torsion_atom_site_label_2
_geom_torsion_atom_site_label_3
_geom_torsion_atom_site_label_4
_geom_torsion
C11 B1 O1 C2 -54.9(3)
C21 B1 O1 C2 -178.6(2)
C1 B1 O1 C2 61.5(3)
O1 B1 C1 P1 -137.41(18)
C11 B1 C1 P1 -16.4(2)
C21 B1 C1 P1 108.6(2)
C12 P1 C1 B1 14.8(2)
C6 P1 C1 B1 -99.0(2)
C5 P1 C1 B1 131.76(19)
B1 O1 C2 O2 -2.0(5)
B1 O1 C2 C3 177.3(3)
C1 P1 C5 C51 -75.7(2)
C12 P1 C5 C51 31.9(2)
C6 P1 C5 C51 157.42(17)
C1 P1 C5 C52 163.2(2)
C12 P1 C5 C52 -89.2(3)
C6 P1 C5 C52 36.4(3)
C1 P1 C5 C53 42.2(3)
C12 P1 C5 C53 149.8(2)
C6 P1 C5 C53 -84.7(2)
C1 P1 C6 C63 45.7(2)
C12 P1 C6 C63 -60.26(19)
C5 P1 C6 C63 172.93(17)
C1 P1 C6 C61 164.9(2)
C12 P1 C6 C61 59.0(2)
C5 P1 C6 C61 -67.8(2)
C1 P1 C6 C62 -71.7(2)
C12 P1 C6 C62 -177.60(18)
C5 P1 C6 C62 55.6(2)
O1 B1 C11 C16 -46.0(4)
C21 B1 C11 C16 70.2(4)
C1 B1 C11 C16 -166.9(3)
O1 B1 C11 C12 132.5(2)
C21 B1 C11 C12 -111.3(3)
C1 B1 C11 C12 11.6(3)
C16 C11 C12 C13 -1.1(4)
B1 C11 C12 C13 -179.7(2)
C16 C11 C12 P1 177.2(2)
B1 C11 C12 P1 -1.5(3)
C1 P1 C12 C13 169.8(2)
C6 P1 C12 C13 -75.3(3)
C5 P1 C12 C13 53.2(3)
C1 P1 C12 C11 -8.4(2)
C6 P1 C12 C11 106.6(2)
C5 P1 C12 C11 -124.91(19)
C11 C12 C13 C14 0.4(4)
P1 C12 C13 C14 -177.6(2)
C11 C12 C13 F13 179.7(2)
P1 C12 C13 F13 1.7(4)
F13 C13 C14 F14 0.5(4)
C12 C13 C14 F14 179.8(2)
F13 C13 C14 C15 -178.9(2)
C12 C13 C14 C15 0.3(4)
F14 C14 C15 F15 0.2(4)
C13 C14 C15 F15 179.7(3)
F14 C14 C15 C16 -179.9(2)
C13 C14 C15 C16 -0.4(4)
C12 C11 C16 F16 -179.8(2)
B1 C11 C16 F16 -1.2(4)
C12 C11 C16 C15 1.0(4)
B1 C11 C16 C15 179.5(3)
F15 C15 C16 F16 0.4(4)
C14 C15 C16 F16 -179.5(2)
F15 C15 C16 C11 179.7(3)
C14 C15 C16 C11 -0.3(4)
O1 B1 C21 C22 123.0(3)
C11 B1 C21 C22 1.4(4)
C1 B1 C21 C22 -117.3(3)
O1 B1 C21 C26 -58.1(3)
C11 B1 C21 C26 -179.6(3)
C1 B1 C21 C26 61.7(3)
C26 C21 C22 F22 -178.2(2)
B1 C21 C22 F22 0.8(4)
C26 C21 C22 C23 0.7(4)
B1 C21 C22 C23 179.7(3)
F22 C22 C23 F23 0.8(4)
C21 C22 C23 F23 -178.1(3)
F22 C22 C23 C24 179.2(3)
C21 C22 C23 C24 0.3(5)
F23 C23 C24 F24 -1.7(4)
C22 C23 C24 F24 179.9(3)
F23 C23 C24 C25 178.4(3)
C22 C23 C24 C25 -0.1(4)
F24 C24 C25 F25 0.8(4)
C23 C24 C25 F25 -179.2(3)
F24 C24 C25 C26 178.8(3)
C23 C24 C25 C26 -1.2(4)
F25 C25 C26 F26 0.7(4)
C24 C25 C26 F26 -177.3(3)
F25 C25 C26 C21 -179.6(3)
C24 C25 C26 C21 2.3(5)
C22 C21 C26 F26 177.6(2)
B1 C21 C26 F26 -1.5(4)
C22 C21 C26 C25 -2.0(4)
B1 C21 C26 C25 178.9(3)
